data_1565247
loop_
_publ_author_name
'Yin, Xiuju'
'Li, Shixiong'
'Liao, Beiling'

_publ_section_title
;
 Investigation of magneto-structural relation based on a series of
 mononuclear dysprosium single-ion magnets with high Oh symmetry
;
_journal_name_full 'Inorganica Chimica Acta'
_journal_page_first 119451
_journal_paper_doi 10.1016/j.ica.2020.119451
_journal_volume 504
_journal_year 2020
_chemical_formula_moiety 'C21 H18 Br4 Cl3 Dy N2 O3'
_chemical_formula_sum 'C21 H18 Br4 Cl3 Dy N2 O3'
_chemical_formula_weight 934.82
_space_group_crystal_system monoclinic
_space_group_IT_number 13
_space_group_name_Hall '-P 2yc'
_space_group_name_H-M_alt 'P 1 2/c 1'
_atom_sites_solution_hydrogens geom
_atom_sites_solution_primary direct
_atom_sites_solution_secondary difmap
_cell_angle_alpha 90.00
_cell_angle_beta 104.489(13)
_cell_angle_gamma 90.00
_cell_formula_units_Z 4
_cell_length_a 7.206(3)
_cell_length_b 18.089(8)
_cell_length_c 21.259(9)
_cell_measurement_reflns_used 4187
_cell_measurement_temperature 296(2)
_cell_measurement_theta_max 25.608
_cell_measurement_theta_min 2.459
_cell_volume 2683(2)
_computing_cell_refinement 'SAINT v8.27A (Bruker, 2012)'
_computing_data_reduction 'SAINT v8.27A (Bruker, 2012)'
_computing_molecular_graphics 'Olex2 (Dolomanov et al., 2009)'
_computing_publication_material 'Olex2 (Dolomanov et al., 2009)'
_computing_structure_refinement 'XL (Sheldrick, 2008)'
_computing_structure_solution 'XS (Sheldrick, 2008)'
_diffrn_ambient_temperature 296.15
_diffrn_measured_fraction_theta_full 0.990
_diffrn_measured_fraction_theta_max 0.990
_diffrn_measurement_device_type 'Bruker APEX-II CCD'
_diffrn_measurement_method '\f and \w scans'
_diffrn_radiation_monochromator graphite
_diffrn_radiation_type MoK\a
_diffrn_radiation_wavelength 0.71073
_diffrn_reflns_av_R_equivalents 0.1132
_diffrn_reflns_av_unetI/netI 0.0921
_diffrn_reflns_limit_h_max 8
_diffrn_reflns_limit_h_min -8
_diffrn_reflns_limit_k_max 22
_diffrn_reflns_limit_k_min -22
_diffrn_reflns_limit_l_max 26
_diffrn_reflns_limit_l_min -26
_diffrn_reflns_number 27826
_diffrn_reflns_theta_full 26.25
_diffrn_reflns_theta_max 26.25
_diffrn_reflns_theta_min 1.13
_diffrn_source 'fine-focus sealed tube'
_diffrn_standards_number 0
_exptl_absorpt_coefficient_mu 9.068
_exptl_absorpt_correction_type none
_exptl_crystal_density_diffrn 2.314
_exptl_crystal_density_meas .
_exptl_crystal_density_method 'not measured'
_exptl_crystal_description block
_exptl_crystal_F_000 1756
_refine_diff_density_max 1.710
_refine_diff_density_min -3.311
_refine_diff_density_rms 0.329
_refine_ls_extinction_method none
_refine_ls_goodness_of_fit_ref 1.278
_refine_ls_hydrogen_treatment mixed
_refine_ls_matrix_type full
_refine_ls_number_parameters 313
_refine_ls_number_reflns 5356
_refine_ls_number_restraints 405
_refine_ls_restrained_S_all 1.233
_refine_ls_R_factor_all 0.1632
_refine_ls_R_factor_gt 0.1215
_refine_ls_shift/su_max 0.007
_refine_ls_shift/su_mean 0.000
_refine_ls_structure_factor_coef Fsqd
_refine_ls_weighting_details 'calc w=1/[\s^2^(Fo^2^)+(0.0000P)^2^+219.8477P] where P=(Fo^2^+2Fc^2^)/3'
_refine_ls_weighting_scheme calc
_refine_ls_wR_factor_gt 0.2754
_refine_ls_wR_factor_ref 0.2922
_reflns_number_gt 3727
_reflns_number_total 5356
_reflns_threshold_expression >2sigma(I)
_cod_data_source_file ICA-2020-504-119452.cif
_cod_data_source_block k40
_cod_database_code 1565247
_olex2_refinement_description
;
1. Fixed Uiso
 At 1.2 times of:
  All C(H) groups, All N(H) groups
 At 1.5 times of:
  All C(H,H,H) groups, All O(H) groups
2. Restrained distances
 O3-H3
 0.85 with sigma of 0.01
 C21-H3
 1.846947 with sigma of 0.02
 Dy1-H3
 2.952814 with sigma of 0.02
3. Uiso/Uaniso restraints and constraints
C2 \\sim C14 \\sim C20 \\sim C9 \\sim C21 \\sim C5 \\sim C16 \\sim C6 \\sim C15
\\sim C18 \\sim C10 \\sim C12 \\sim C7 \\sim C19 \\sim C4 \\sim C3 \\sim C17
\\sim C13 \\sim C1 \\sim C11 \\sim C8: within 3.8A with sigma of 0.02 and sigma
for terminal atoms of 0.01
4.a Aromatic/amide H refined with riding coordinates:
 C14(H14), N2(H2), N1(H1), C7(H7), C4(H4), C3(H3A), C17(H17), C13(H13)
4.b Idealised Me refined as rotating group:
 C21(H21A,H21B,H21C), C1(H1A,H1B,H1C), C11(H11A,H11B,H11C)
;

loop_
_space_group_symop_id
_space_group_symop_operation_xyz
1 'x, y, z'
2 '-x, y, -z+1/2'
3 '-x, -y, -z'
4 'x, -y, z-1/2'

loop_
_atom_site_label
_atom_site_type_symbol
_atom_site_fract_x
_atom_site_fract_y
_atom_site_fract_z
_atom_site_U_iso_or_equiv
_atom_site_adp_type
_atom_site_occupancy
_atom_site_calc_flag
_atom_site_disorder_assembly
_atom_site_disorder_group
_atom_site_refinement_flags_posn
_atom_site_refinement_flags_adp
Dy1 Dy 0.21318(7) -0.25088(3) -0.014423(19) 0.03348(10) Uani 1 d . . D .
Br1 Br 0.25136(16) -0.47489(7) 0.32535(4) 0.0487(3) Uani 1 d . . . .
Br3 Br 0.23849(17) -0.03256(8) -0.34702(5) 0.0610(4) Uani 1 d . . . .
Br2 Br 0.2022(2) -0.20572(6) 0.18927(6) 0.0709(5) Uani 1 d . . . .
Br4 Br 0.2804(4) -0.29972(8) -0.20773(7) 0.1273(8) Uani 1 d . . . .
Cl2 Cl -0.1578(4) -0.23570(15) -0.05952(13) 0.0477(8) Uani 1 d . . . .
O1 O 0.2207(11) -0.3095(3) 0.0765(3) 0.043(2) Uani 1 d . . . .
O2 O 0.2783(10) -0.1957(3) -0.0961(3) 0.0405(19) Uani 1 d . . . .
Cl1 Cl 0.2542(5) -0.11867(13) 0.04046(12) 0.0494(8) Uani 1 d . . . .
Cl3 Cl 0.2198(4) -0.38862(13) -0.05950(11) 0.0417(7) Uani 1 d . . . .
O3 O 0.5535(6) -0.2579(4) 0.0203(2) 0.056(2) Uani 1 d . . D .
H3 H 0.6289(7) -0.2444(8) -0.0027(3) 0.084 Uiso 1 d . . DR .
C2 C 0.2637(15) -0.5316(5) 0.0760(5) 0.0381(15) Uani 1 d . . . U
C14 C 0.2526(17) 0.0356(6) -0.2063(5) 0.0493(14) Uani 1 d . . . U
H14 H 0.2520 0.0651 -0.2422 0.059 Uiso 1 calc . . R .
C20 C 0.2550(17) -0.0847(6) -0.1552(5) 0.0435(13) Uani 1 d . . . U
N2 N 0.2690(12) -0.0450(4) -0.0985(4) 0.039(2) Uani 1 d . . . .
H2 H 0.2806 -0.0701 -0.0634 0.047 Uiso 1 calc . . R .
N1 N 0.2439(11) -0.4568(4) 0.0783(4) 0.032(2) Uani 1 d . . . .
H1 H 0.2295 -0.4314 0.0432 0.038 Uiso 1 calc . . R .
C9 C 0.2276(15) -0.3418(6) 0.1299(4) 0.0367(13) Uani 1 d . . . U
C21 C 0.6586(17) -0.2738(6) 0.0820(3) 0.048(2) Uani 1 d . . D U
H21A H 0.7926 -0.2732 0.0832 0.073 Uiso 1 calc . . GR .
H21B H 0.6239 -0.3219 0.0944 0.073 Uiso 1 calc . . GR .
H21C H 0.6327 -0.2375 0.1117 0.073 Uiso 1 calc . . GR .
C5 C 0.2533(13) -0.4625(5) 0.1909(4) 0.0327(15) Uani 1 d . . . U
C16 C 0.2516(17) -0.0849(6) -0.2688(5) 0.0464(17) Uani 1 d . . . U
C6 C 0.2482(15) -0.4218(6) 0.2480(4) 0.0368(16) Uani 1 d . . . U
C15 C 0.2520(17) -0.0431(6) -0.2124(5) 0.0466(16) Uani 1 d . . . U
C18 C 0.2670(17) -0.2002(6) -0.2082(5) 0.0483(19) Uani 1 d . . . U
C10 C 0.2466(14) -0.4215(5) 0.1350(4) 0.0342(13) Uani 1 d . . . U
C12 C 0.2662(18) 0.0268(6) -0.0932(5) 0.0514(15) Uani 1 d . . . U
C7 C 0.2356(14) -0.3483(6) 0.2482(4) 0.0371(17) Uani 1 d . . . U
H7 H 0.2368 -0.3217 0.2857 0.044 Uiso 1 calc . . R .
C19 C 0.2637(17) -0.1615(6) -0.1515(5) 0.0434(16) Uani 1 d . . . U
C4 C 0.2686(14) -0.5381(5) 0.1900(4) 0.0350(13) Uani 1 d . . . U
H4 H 0.2736 -0.5659 0.2272 0.042 Uiso 1 calc . . R .
C3 C 0.2770(14) -0.5737(6) 0.1288(5) 0.0385(15) Uani 1 d . . . U
H3A H 0.2913 -0.6247 0.1267 0.046 Uiso 1 calc . . R .
C17 C 0.2562(17) -0.1586(6) -0.2681(5) 0.0469(17) Uani 1 d . . . U
H17 H 0.2524 -0.1841 -0.3064 0.056 Uiso 1 calc . . R .
C13 C 0.2540(17) 0.0684(6) -0.1464(5) 0.0482(15) Uani 1 d . . . U
H13 H 0.2465 0.1195 -0.1435 0.058 Uiso 1 calc . . R .
C1 C 0.2613(15) -0.5638(6) 0.0120(4) 0.0383(12) Uani 1 d . . . U
H1A H 0.2400 -0.5254 -0.0201 0.057 Uiso 1 calc . . GR .
H1B H 0.1604 -0.5997 0.0006 0.057 Uiso 1 calc . . GR .
H1C H 0.3821 -0.5873 0.0140 0.057 Uiso 1 calc . . GR .
C11 C 0.2649(18) 0.0636(6) -0.0322(5) 0.0490(12) Uani 1 d . . . U
H11A H 0.1414 0.0577 -0.0234 0.074 Uiso 1 calc . . GR .
H11B H 0.2914 0.1153 -0.0355 0.074 Uiso 1 calc . . GR .
H11C H 0.3612 0.0420 0.0025 0.074 Uiso 1 calc . . GR .
C8 C 0.2208(15) -0.3145(5) 0.1897(5) 0.0399(18) Uani 1 d . . . U

loop_
_atom_site_aniso_label
_atom_site_aniso_U_11
_atom_site_aniso_U_22
_atom_site_aniso_U_33
_atom_site_aniso_U_23
_atom_site_aniso_U_13
_atom_site_aniso_U_12
Dy1 0.0600(2) 0.02053(16) 0.02529(15) 0.00114(16) 0.02081(14) -0.0020(2)
Br1 0.0467(5) 0.0725(7) 0.0293(4) 0.0214(4) 0.0137(4) 0.0003(6)
Br3 0.0494(6) 0.0965(8) 0.0386(5) 0.0348(5) 0.0141(4) 0.0048(7)
Br2 0.1433(11) 0.0292(5) 0.0467(5) -0.0092(4) 0.0359(6) 0.0094(7)
Br4 0.305(2) 0.0347(6) 0.0592(6) -0.0087(5) 0.0767(9) 0.0178(10)
Cl2 0.0559(14) 0.0426(15) 0.0484(12) 0.0013(11) 0.0203(10) -0.0012(12)
O1 0.085(4) 0.018(3) 0.035(3) 0.004(2) 0.034(3) 0.017(3)
O2 0.074(4) 0.024(3) 0.034(3) 0.003(3) 0.033(3) -0.006(3)
Cl1 0.0894(18) 0.0270(11) 0.0381(11) -0.0061(9) 0.0276(11) -0.0057(13)
Cl3 0.0721(15) 0.0245(10) 0.0338(10) -0.0019(9) 0.0229(10) 0.0021(11)
O3 0.075(5) 0.062(5) 0.034(3) 0.011(4) 0.017(3) -0.010(5)
C2 0.044(2) 0.031(2) 0.039(2) 0.003(2) 0.009(2) 0.008(2)
C14 0.068(2) 0.040(2) 0.038(2) 0.013(2) 0.010(2) -0.008(2)
C20 0.059(2) 0.035(2) 0.036(2) 0.007(2) 0.011(2) -0.004(2)
N2 0.045(4) 0.018(3) 0.057(4) 0.007(3) 0.020(4) 0.004(4)
N1 0.038(4) 0.028(4) 0.028(3) 0.001(3) 0.005(3) -0.003(3)
C9 0.044(2) 0.036(2) 0.032(2) 0.001(2) 0.012(2) 0.009(2)
C21 0.056(3) 0.046(3) 0.041(3) -0.002(3) 0.007(3) 0.014(3)
C5 0.037(2) 0.034(2) 0.031(2) 0.008(2) 0.014(2) 0.006(2)
C16 0.058(3) 0.044(3) 0.035(3) 0.006(3) 0.009(3) -0.007(3)
C6 0.040(3) 0.037(3) 0.032(2) 0.008(2) 0.008(2) 0.004(3)
C15 0.061(3) 0.039(3) 0.039(2) 0.005(2) 0.010(2) -0.005(3)
C18 0.062(3) 0.047(3) 0.036(3) 0.001(3) 0.013(3) 0.003(3)
C10 0.041(2) 0.030(2) 0.032(2) 0.006(2) 0.011(2) 0.006(2)
C12 0.066(3) 0.038(2) 0.046(2) 0.002(2) 0.005(2) -0.005(2)
C7 0.041(3) 0.041(3) 0.030(3) 0.000(3) 0.011(2) 0.009(3)
C19 0.060(3) 0.038(3) 0.032(3) 0.000(2) 0.012(3) -0.003(3)
C4 0.042(2) 0.036(2) 0.028(2) 0.011(2) 0.012(2) 0.004(2)
C3 0.044(2) 0.034(2) 0.040(2) 0.001(2) 0.013(2) 0.011(2)
C17 0.061(3) 0.047(3) 0.033(3) 0.006(3) 0.012(3) -0.001(3)
C13 0.063(3) 0.037(2) 0.044(2) 0.001(2) 0.011(2) -0.004(2)
C1 0.043(2) 0.0341(19) 0.0382(19) 0.0026(19) 0.0101(19) 0.0054(19)
C11 0.064(2) 0.038(2) 0.0426(19) 0.0041(19) 0.0083(19) -0.005(2)
C8 0.054(3) 0.028(3) 0.037(3) -0.003(3) 0.010(3) 0.020(3)

loop_
_atom_type_symbol
_atom_type_description
_atom_type_scat_dispersion_real
_atom_type_scat_dispersion_imag
_atom_type_scat_source
C C 0.0030 0.0020 'International Tables Vol C Tables 4.2.6.8 and 6.1.1.4'
H H 0.0000 0.0000 'International Tables Vol C Tables 4.2.6.8 and 6.1.1.4'
Br Br -0.2900 2.4600 'International Tables Vol C Tables 4.2.6.8 and 6.1.1.4'
Cl Cl 0.1484 0.1585 'International Tables Vol C Tables 4.2.6.8 and 6.1.1.4'
Dy Dy -0.1890 4.4100 'International Tables Vol C Tables 4.2.6.8 and 6.1.1.4'
N N 0.0060 0.0030 'International Tables Vol C Tables 4.2.6.8 and 6.1.1.4'
O O 0.0110 0.0060 'International Tables Vol C Tables 4.2.6.8 and 6.1.1.4'

loop_
_geom_angle_atom_site_label_1
_geom_angle_atom_site_label_2
_geom_angle_atom_site_label_3
_geom_angle
_geom_angle_site_symmetry_1
_geom_angle_site_symmetry_3
Cl2 Dy1 Cl1 93.32(9) . .
Cl2 Dy1 Cl3 94.27(8) . .
O1 Dy1 Cl2 99.9(2) . .
O1 Dy1 Cl1 94.18(17) . .
O1 Dy1 Cl3 82.34(17) . .
O1 Dy1 O3 84.5(2) . .
O2 Dy1 Cl2 93.71(19) . .
O2 Dy1 O1 166.4(3) . .
O2 Dy1 Cl1 85.05(18) . .
O2 Dy1 Cl3 96.66(18) . .
O2 Dy1 O3 81.9(2) . .
Cl1 Dy1 Cl3 172.09(9) . .
O3 Dy1 Cl2 175.49(16) . .
O3 Dy1 Cl1 85.33(19) . .
O3 Dy1 Cl3 87.26(19) . .
C9 O1 Dy1 178.4(6) . .
C19 O2 Dy1 163.4(7) . .
C21 O3 Dy1 125.9(6) . .
N1 C2 C1 116.6(8) . .
C3 C2 N1 121.4(9) . .
C3 C2 C1 122.0(9) . .
C13 C14 C15 120.2(10) . .
N2 C20 C15 116.8(9) . .
N2 C20 C19 118.4(9) . .
C19 C20 C15 124.5(10) . .
C12 N2 C20 126.3(9) . .
C10 N1 C2 121.3(8) . .
O1 C9 C10 120.5(9) . .
O1 C9 C8 131.3(9) . .
C8 C9 C10 108.3(8) . .
C10 C5 C6 116.7(9) . .
C4 C5 C6 123.0(9) . .
C4 C5 C10 120.3(9) . .
C15 C16 Br3 117.7(8) . .
C17 C16 Br3 120.3(8) . .
C17 C16 C15 122.0(10) . .
C5 C6 Br1 118.5(7) . .
C7 C6 Br1 119.2(8) . .
C7 C6 C5 122.2(9) . .
C20 C15 C14 116.7(10) . .
C16 C15 C14 127.4(10) . .
C16 C15 C20 115.9(10) . .
C19 C18 Br4 120.5(8) . .
C19 C18 C17 118.9(10) . .
C17 C18 Br4 120.6(8) . .
N1 C10 C9 114.9(8) . .
N1 C10 C5 119.8(9) . .
C5 C10 C9 125.1(9) . .
N2 C12 C13 119.0(11) . .
N2 C12 C11 122.3(10) . .
C13 C12 C11 118.6(10) . .
C6 C7 C8 115.7(9) . .
O2 C19 C20 121.0(9) . .
O2 C19 C18 121.5(10) . .
C20 C19 C18 117.4(10) . .
C5 C4 C3 118.1(9) . .
C2 C3 C4 118.9(9) . .
C16 C17 C18 121.2(10) . .
C12 C13 C14 120.8(11) . .
C9 C8 Br2 111.8(7) . .
C7 C8 Br2 116.1(7) . .
C7 C8 C9 131.9(9) . .

loop_
_geom_bond_atom_site_label_1
_geom_bond_atom_site_label_2
_geom_bond_distance
_geom_bond_site_symmetry_2
Dy1 Cl2 2.619(3) .
Dy1 O1 2.193(6) .
Dy1 O2 2.154(6) .
Dy1 Cl1 2.645(3) .
Dy1 Cl3 2.674(3) .
Dy1 O3 2.381(5) .
Br1 C6 1.900(10) .
Br3 C16 1.896(11) .
Br2 C8 1.973(10) .
Br4 C18 1.802(12) .
O1 C9 1.269(11) .
O2 C19 1.311(12) .
O3 C21 1.372(8) .
C2 N1 1.364(12) .
C2 C3 1.340(14) .
C2 C1 1.476(14) .
C14 C15 1.429(16) .
C14 C13 1.402(16) .
C20 N2 1.384(13) .
C20 C15 1.425(15) .
C20 C19 1.392(15) .
N2 C12 1.303(13) .
N1 C10 1.359(12) .
C9 C10 1.448(14) .
C9 C8 1.375(14) .
C5 C6 1.429(14) .
C5 C10 1.392(13) .
C5 C4 1.373(14) .
C16 C15 1.418(15) .
C16 C17 1.333(16) .
C6 C7 1.332(14) .
C18 C19 1.400(15) .
C18 C17 1.465(15) .
C12 C13 1.343(16) .
C12 C11 1.461(16) .
C7 C8 1.365(14) .
C4 C3 1.466(14) .
